data_4509542
loop_
_publ_author_name
'Biju, S.'
'Reddy, M. L. P.'
'Cowley, Alan H.'
'Vasudevan, Kalyan V.'

_publ_section_title
;
 Molecular Ladders of Lanthanide-3-phenyl-4-benzoyl-5-isoxazolonate and
 Bis(2-(diphenylphosphino)phenyl) Ether Oxide Complexes: The Role of the
 Ancillary Ligand in the Sensitization of Eu3+and Tb3+Luminescence
;
_journal_issue 8
_journal_name_full 'Crystal Growth &amp; Design'
_journal_page_first 3562
_journal_paper_doi 10.1021/cg900304g
_journal_volume 9
_journal_year 2009
_chemical_formula_moiety 'C84 H58 Eu N3 O12 P2'
_chemical_formula_sum 'C84 H58 Eu N3 O12 P2'
_chemical_formula_weight 1515.23
_space_group_IT_number 2
_symmetry_cell_setting triclinic
_symmetry_space_group_name_Hall '-P 1'
_symmetry_space_group_name_H-M 'P -1'
_atom_sites_solution_hydrogens geom
_atom_sites_solution_primary direct
_atom_sites_solution_secondary difmap
_audit_creation_method
;
manual editing of the .cif file 
created by SHELXTL Ver. 6.10 
;
_cell_angle_alpha 100.6170(3)
_cell_angle_beta 95.7297(3)
_cell_angle_gamma 107.3852(3)
_cell_formula_units_Z 2
_cell_length_a 12.38290(3)
_cell_length_b 12.83870(3)
_cell_length_c 23.5343(4)
_cell_measurement_reflns_used 15511
_cell_measurement_temperature 153(2)
_cell_measurement_theta_max 27.48
_cell_measurement_theta_min 1.00
_cell_volume 3461.27(6)
_computing_cell_refinement 'Collect software, Nonius B.V. 1998'
_computing_data_collection 'Collect software, Nonius B.V. 1998'
_computing_data_reduction
;
DENZO and Scalepack (Otwinoski and Minor, 1997)
;
_computing_molecular_graphics 'XP SHELXTL/PC, Siemens Analytical'
_computing_structure_refinement 'XL SHELXTL/PC, Siemens Analytical'
_computing_structure_solution
;
SIR97 - Altomare A., Burla M.C., Camalli M., Cascarano G.L., Giacovazzo C., 
Guagliardi A., Moliterni A.G.G., Polidori G.,Spagna R.
;
_diffrn_ambient_temperature 153(2)
_diffrn_measured_fraction_theta_full 0.988
_diffrn_measured_fraction_theta_max 0.988
_diffrn_measurement_device_type 'Nonius Kappa CCD'
_diffrn_measurement_method \w-scan
_diffrn_radiation_monochromator graphite
_diffrn_radiation_source 'fine-focus sealed tube'
_diffrn_radiation_type MoK\a
_diffrn_radiation_wavelength 0.71073
_diffrn_reflns_av_R_equivalents 0.0448
_diffrn_reflns_av_sigmaI/netI 0.1118
_diffrn_reflns_limit_h_max 16
_diffrn_reflns_limit_h_min -15
_diffrn_reflns_limit_k_max 16
_diffrn_reflns_limit_k_min -16
_diffrn_reflns_limit_l_max 30
_diffrn_reflns_limit_l_min -26
_diffrn_reflns_number 23730
_diffrn_reflns_theta_full 27.37
_diffrn_reflns_theta_max 27.37
_diffrn_reflns_theta_min 1.75
_exptl_absorpt_coefficient_mu 1.021
_exptl_absorpt_correction_T_max 0.904
_exptl_absorpt_correction_T_min 0.855
_exptl_absorpt_correction_type multi-scan
_exptl_absorpt_process_details 'DENZO and Scalepack (Otwinoski and Minor, 1997'
_exptl_crystal_colour Yellow
_exptl_crystal_density_diffrn 1.454
_exptl_crystal_density_method 'not measured'
_exptl_crystal_description Block
_exptl_crystal_F_000 1544
_exptl_crystal_size_max 0.14
_exptl_crystal_size_mid 0.12
_exptl_crystal_size_min 0.09
_refine_diff_density_max 1.127
_refine_diff_density_min -0.574
_refine_diff_density_rms 0.117
_refine_ls_extinction_method none
_refine_ls_goodness_of_fit_ref 1.035
_refine_ls_hydrogen_treatment constr
_refine_ls_matrix_type full
_refine_ls_number_parameters 919
_refine_ls_number_reflns 15502
_refine_ls_number_restraints 0
_refine_ls_restrained_S_all 1.035
_refine_ls_R_factor_all 0.1000
_refine_ls_R_factor_gt 0.0524
_refine_ls_shift/su_max 0.003
_refine_ls_shift/su_mean 0.000
_refine_ls_structure_factor_coef Fsqd
_refine_ls_weighting_details 'calc w=1/[\s^2^(Fo^2^)+(0.0287P)^2^+2.4398P] where P=(Fo^2^+2Fc^2^)/3'
_refine_ls_weighting_scheme calc
_refine_ls_wR_factor_gt 0.0861
_refine_ls_wR_factor_ref 0.0993
_reflns_number_gt 10772
_reflns_number_total 15502
_reflns_threshold_expression >2sigma(I)
_cod_data_source_file cg900304gsup1.cif
_cod_data_source_block sbkv123e
_cod_depositor_comments
;
The following automatic conversions were performed:

'_symmetry_cell_setting' value 'Triclinic' changed to 'triclinic'
according to /home/saulius/struct/CIF-dictionaries/cif_core.dic
dictionary named 'cif_core.dic' version 2.4.2 from 2011-04-26.

Automatic conversion script
Id: cif_fix_values 1891 2012-01-12 08:04:46Z andrius 
;
_cod_original_cell_volume 3461.3(12)
_cod_original_sg_symbol_Hall -P1
_cod_original_sg_symbol_H-M P-1
_cod_database_code 4509542

loop_
_symmetry_equiv_pos_as_xyz
'x, y, z'
'-x, -y, -z'

loop_
_atom_site_label
_atom_site_type_symbol
_atom_site_fract_x
_atom_site_fract_y
_atom_site_fract_z
_atom_site_U_iso_or_equiv
_atom_site_adp_type
_atom_site_occupancy
_atom_site_symmetry_multiplicity
_atom_site_calc_flag
_atom_site_refinement_flags
C1 C 0.3692(3) -0.1362(3) 0.66760(17) 0.0262(9) Uani 1 1 d .
C2 C 0.2485(3) -0.1646(3) 0.65486(16) 0.0244(9) Uani 1 1 d .
C3 C 0.2110(3) -0.2803(3) 0.62382(16) 0.0261(9) Uani 1 1 d .
C4 C 0.0946(3) -0.3551(3) 0.59508(17) 0.0268(9) Uani 1 1 d .
C5 C 0.0438(4) -0.4551(3) 0.61120(18) 0.0327(10) Uani 1 1 d .
H5 H 0.0833 -0.4763 0.6403 0.039 Uiso 1 1 calc R
C6 C -0.0653(4) -0.5230(4) 0.5841(2) 0.0396(11) Uani 1 1 d .
H6 H -0.0994 -0.5891 0.5956 0.048 Uiso 1 1 calc R
C7 C -0.1241(4) -0.4930(4) 0.5400(2) 0.0434(12) Uani 1 1 d .
H7 H -0.1970 -0.5393 0.5214 0.052 Uiso 1 1 calc R
C8 C -0.0735(4) -0.3944(4) 0.52390(19) 0.0424(12) Uani 1 1 d .
H8 H -0.1130 -0.3738 0.4945 0.051 Uiso 1 1 calc R
C9 C 0.0350(4) -0.3255(4) 0.55080(17) 0.0342(11) Uani 1 1 d .
H9 H 0.0683 -0.2592 0.5393 0.041 Uiso 1 1 calc R
C10 C 0.1905(3) -0.0858(3) 0.67043(16) 0.0228(9) Uani 1 1 d .
C11 C 0.0629(3) -0.1170(3) 0.66084(16) 0.0222(9) Uani 1 1 d .
C12 C -0.0077(4) -0.2132(3) 0.67416(17) 0.0304(10) Uani 1 1 d .
H12 H 0.0247 -0.2615 0.6889 0.037 Uiso 1 1 calc R
C13 C -0.1240(4) -0.2372(3) 0.6657(2) 0.0397(11) Uani 1 1 d .
H13 H -0.1702 -0.3021 0.6744 0.048 Uiso 1 1 calc R
C14 C -0.1737(4) -0.1661(4) 0.64438(19) 0.0382(11) Uani 1 1 d .
H14 H -0.2530 -0.1831 0.6386 0.046 Uiso 1 1 calc R
C15 C -0.1050(3) -0.0697(4) 0.63165(19) 0.0366(11) Uani 1 1 d .
H15 H -0.1380 -0.0217 0.6170 0.044 Uiso 1 1 calc R
C16 C 0.0124(3) -0.0445(3) 0.64055(17) 0.0275(10) Uani 1 1 d .
H16 H 0.0584 0.0217 0.6329 0.033 Uiso 1 1 calc R
C17 C 0.4229(3) -0.0278(3) 0.83958(17) 0.0241(9) Uani 1 1 d .
C18 C 0.5334(3) 0.0262(3) 0.87313(16) 0.0214(9) Uani 1 1 d .
C19 C 0.5455(3) -0.0464(3) 0.91088(16) 0.0223(9) Uani 1 1 d .
C20 C 0.6470(3) -0.0427(3) 0.95160(17) 0.0264(9) Uani 1 1 d .
C21 C 0.6368(4) -0.0649(3) 1.00627(17) 0.0324(10) Uani 1 1 d .
H21 H 0.5652 -0.0808 1.0181 0.039 Uiso 1 1 calc R
C22 C 0.7301(4) -0.0641(4) 1.0440(2) 0.0424(12) Uani 1 1 d .
H22 H 0.7217 -0.0775 1.0811 0.051 Uiso 1 1 calc R
C23 C 0.8336(4) -0.0439(5) 1.0265(2) 0.0659(17) Uani 1 1 d .
H23 H 0.8965 -0.0445 1.0514 0.079 Uiso 1 1 calc R
C24 C 0.8462(4) -0.0225(6) 0.9723(3) 0.085(2) Uani 1 1 d .
H24 H 0.9176 -0.0097 0.9605 0.102 Uiso 1 1 calc R
C25 C 0.7533(4) -0.0197(5) 0.9345(2) 0.0583(15) Uani 1 1 d .
H25 H 0.7630 -0.0025 0.8982 0.070 Uiso 1 1 calc R
C26 C 0.5998(3) 0.1342(3) 0.86804(16) 0.0244(9) Uani 1 1 d .
C27 C 0.6952(3) 0.2124(3) 0.91488(17) 0.0281(10) Uani 1 1 d .
C28 C 0.6927(4) 0.2158(4) 0.97414(18) 0.0392(12) Uani 1 1 d .
H28 H 0.6312 0.1671 0.9857 0.047 Uiso 1 1 calc R
C29 C 0.7810(5) 0.2911(4) 1.0156(2) 0.0605(16) Uani 1 1 d .
H29 H 0.7787 0.2949 1.0553 0.073 Uiso 1 1 calc R
C30 C 0.8735(5) 0.3616(5) 0.9977(3) 0.081(2) Uani 1 1 d .
H30 H 0.9350 0.4103 1.0255 0.097 Uiso 1 1 calc R
C31 C 0.8755(5) 0.3604(5) 0.9391(3) 0.0718(19) Uani 1 1 d .
H31 H 0.9374 0.4088 0.9277 0.086 Uiso 1 1 calc R
C32 C 0.7858(4) 0.2875(4) 0.8979(2) 0.0468(13) Uani 1 1 d .
H32 H 0.7856 0.2883 0.8585 0.056 Uiso 1 1 calc R
C33 C 0.7033(3) 0.2689(4) 0.72151(16) 0.0257(9) Uani 1 1 d .
C34 C 0.7139(3) 0.3762(3) 0.75323(16) 0.0222(9) Uani 1 1 d .
C35 C 0.8340(3) 0.4386(3) 0.76006(18) 0.0280(10) Uani 1 1 d .
C36 C 0.9027(3) 0.5508(3) 0.79561(18) 0.0313(10) Uani 1 1 d .
C37 C 0.8769(4) 0.5931(4) 0.84950(19) 0.0435(12) Uani 1 1 d .
H37 H 0.8134 0.5513 0.8630 0.052 Uiso 1 1 calc R
C38 C 0.9445(5) 0.6964(4) 0.8831(2) 0.0544(14) Uani 1 1 d .
H38 H 0.9258 0.7243 0.9188 0.065 Uiso 1 1 calc R
C39 C 1.0392(5) 0.7579(4) 0.8642(3) 0.0570(16) Uani 1 1 d .
H39 H 1.0852 0.8271 0.8872 0.068 Uiso 1 1 calc R
C40 C 1.0660(4) 0.7175(4) 0.8114(3) 0.0492(14) Uani 1 1 d .
H40 H 1.1297 0.7598 0.7984 0.059 Uiso 1 1 calc R
C41 C 0.9991(3) 0.6143(4) 0.7772(2) 0.0396(12) Uani 1 1 d .
H41 H 1.0187 0.5872 0.7417 0.048 Uiso 1 1 calc R
C42 C 0.6148(3) 0.4047(3) 0.76610(15) 0.0218(9) Uani 1 1 d .
C43 C 0.6174(3) 0.5236(3) 0.78182(16) 0.0219(9) Uani 1 1 d .
C44 C 0.6723(4) 0.6012(4) 0.75161(19) 0.0373(11) Uani 1 1 d .
H44 H 0.7137 0.5812 0.7230 0.045 Uiso 1 1 calc R
C45 C 0.6658(4) 0.7085(4) 0.7640(2) 0.0447(12) Uani 1 1 d .
H45 H 0.7011 0.7597 0.7428 0.054 Uiso 1 1 calc R
C46 C 0.6080(4) 0.7402(3) 0.8071(2) 0.0400(11) Uani 1 1 d .
H46 H 0.6051 0.8129 0.8156 0.048 Uiso 1 1 calc R
C47 C 0.5537(4) 0.6634(3) 0.83801(19) 0.0352(11) Uani 1 1 d .
H47 H 0.5159 0.6849 0.8680 0.042 Uiso 1 1 calc R
C48 C 0.5558(3) 0.5545(3) 0.82412(17) 0.0265(9) Uani 1 1 d .
H48 H 0.5157 0.5018 0.8433 0.032 Uiso 1 1 calc R
C49 C 0.2770(5) 0.3057(4) 0.8957(2) 0.0474(13) Uani 1 1 d .
C50 C 0.3893(6) 0.3243(4) 0.9215(2) 0.0706(19) Uani 1 1 d .
H50 H 0.4437 0.3139 0.8985 0.085 Uiso 1 1 calc R
C51 C 0.4198(9) 0.3597(5) 0.9838(3) 0.107(3) Uani 1 1 d .
H51 H 0.4935 0.3711 1.0027 0.128 Uiso 1 1 calc R
C52 C 0.3349(11) 0.3762(6) 1.0149(3) 0.125(4) Uani 1 1 d .
H52 H 0.3540 0.4006 1.0555 0.149 Uiso 1 1 calc R
C53 C 0.2251(10) 0.3591(6) 0.9898(3) 0.118(3) Uani 1 1 d .
H53 H 0.1712 0.3715 1.0126 0.142 Uiso 1 1 calc R
C54 C 0.1961(6) 0.3229(4) 0.9299(2) 0.0735(19) Uani 1 1 d .
H54 H 0.1213 0.3097 0.9121 0.088 Uiso 1 1 calc R
C55 C 0.0984(4) 0.1673(3) 0.80201(17) 0.0305(10) Uani 1 1 d .
C56 C 0.0841(4) 0.0570(4) 0.80472(17) 0.0342(11) Uani 1 1 d .
H56 H 0.1478 0.0336 0.8105 0.041 Uiso 1 1 calc R
C57 C -0.0249(4) -0.0179(4) 0.79888(19) 0.0407(12) Uani 1 1 d .
H57 H -0.0344 -0.0914 0.8014 0.049 Uiso 1 1 calc R
C58 C -0.1196(4) 0.0155(4) 0.7893(2) 0.0474(13) Uani 1 1 d .
H58 H -0.1927 -0.0352 0.7860 0.057 Uiso 1 1 calc R
C59 C -0.1067(4) 0.1241(4) 0.7844(2) 0.0546(14) Uani 1 1 d .
H59 H -0.1709 0.1457 0.7765 0.066 Uiso 1 1 calc R
C60 C 0.0026(4) 0.2009(4) 0.7914(2) 0.0432(12) Uani 1 1 d .
H60 H 0.0118 0.2744 0.7889 0.052 Uiso 1 1 calc R
C61 C 0.2510(3) 0.3880(3) 0.79196(16) 0.0235(9) Uani 1 1 d .
C62 C 0.2557(3) 0.4868(3) 0.83047(18) 0.0312(10) Uani 1 1 d .
H62 H 0.2501 0.4863 0.8695 0.037 Uiso 1 1 calc R
C63 C 0.2683(4) 0.5848(3) 0.81193(19) 0.0351(11) Uani 1 1 d .
H63 H 0.2692 0.6491 0.8380 0.042 Uiso 1 1 calc R
C64 C 0.2797(3) 0.5873(3) 0.75422(18) 0.0325(10) Uani 1 1 d .
H64 H 0.2907 0.6539 0.7418 0.039 Uiso 1 1 calc R
C65 C 0.2749(3) 0.4912(3) 0.71511(18) 0.0291(10) Uani 1 1 d .
H65 H 0.2821 0.4929 0.6763 0.035 Uiso 1 1 calc R
C66 C 0.2595(3) 0.3928(3) 0.73349(16) 0.0225(9) Uani 1 1 d .
C67 C 0.1768(3) 0.2541(3) 0.64485(16) 0.0197(9) Uani 1 1 d .
C68 C 0.0657(3) 0.2579(3) 0.64576(18) 0.0262(9) Uani 1 1 d .
H68 H 0.0468 0.2953 0.6791 0.031 Uiso 1 1 calc R
C69 C -0.0158(3) 0.2047(3) 0.59596(19) 0.0278(10) Uani 1 1 d .
H69 H -0.0906 0.2056 0.5961 0.033 Uiso 1 1 calc R
C70 C 0.0118(3) 0.1504(3) 0.54620(18) 0.0265(10) Uani 1 1 d .
H70 H -0.0444 0.1144 0.5133 0.032 Uiso 1 1 calc R
C71 C 0.1225(3) 0.1495(3) 0.54510(16) 0.0214(9) Uani 1 1 d .
H71 H 0.1412 0.1144 0.5111 0.026 Uiso 1 1 calc R
C72 C 0.2074(3) 0.2014(3) 0.59514(16) 0.0182(8) Uani 1 1 d .
C73 C 0.4389(3) 0.3399(3) 0.59186(16) 0.0220(9) Uani 1 1 d .
C74 C 0.3931(4) 0.4190(3) 0.57546(17) 0.0307(10) Uani 1 1 d .
H74 H 0.3140 0.4016 0.5663 0.037 Uiso 1 1 calc R
C75 C 0.4645(4) 0.5228(4) 0.57277(19) 0.0390(11) Uani 1 1 d .
H75 H 0.4336 0.5755 0.5622 0.047 Uiso 1 1 calc R
C76 C 0.5819(4) 0.5482(4) 0.5858(2) 0.0459(13) Uani 1 1 d .
H76 H 0.6301 0.6178 0.5834 0.055 Uiso 1 1 calc R
C77 C 0.6277(4) 0.4711(4) 0.60237(19) 0.0434(12) Uani 1 1 d .
H77 H 0.7069 0.4893 0.6116 0.052 Uiso 1 1 calc R
C78 C 0.5575(3) 0.3668(4) 0.60554(17) 0.0329(10) Uani 1 1 d .
H78 H 0.5891 0.3150 0.6167 0.039 Uiso 1 1 calc R
C79 C 0.6454(3) -0.1073(3) 0.47168(16) 0.0238(9) Uani 1 1 d .
C80 C 0.6116(3) -0.1440(4) 0.52109(18) 0.0344(11) Uani 1 1 d .
H80 H 0.5926 -0.2196 0.5215 0.041 Uiso 1 1 calc R
C81 C 0.6065(4) -0.0670(5) 0.56985(19) 0.0466(13) Uani 1 1 d .
H81 H 0.5845 -0.0910 0.6032 0.056 Uiso 1 1 calc R
C82 C 0.6341(4) 0.0453(5) 0.5689(2) 0.0521(15) Uani 1 1 d .
H82 H 0.6303 0.0966 0.6016 0.063 Uiso 1 1 calc R
C83 C 0.6670(4) 0.0815(4) 0.5197(2) 0.0457(13) Uani 1 1 d .
H83 H 0.6859 0.1570 0.5193 0.055 Uiso 1 1 calc R
C84 C 0.6721(3) 0.0058(4) 0.47131(19) 0.0345(11) Uani 1 1 d .
H84 H 0.6935 0.0304 0.4381 0.041 Uiso 1 1 calc R
N1 N 0.2953(3) -0.3206(3) 0.61907(15) 0.0327(9) Uani 1 1 d .
N2 N 0.4535(3) -0.1341(3) 0.90389(14) 0.0277(8) Uani 1 1 d .
N3 N 0.8914(3) 0.3791(3) 0.73274(17) 0.0395(9) Uani 1 1 d .
O1 O 0.4488(2) -0.0477(2) 0.69099(12) 0.0316(7) Uani 1 1 d .
O2 O 0.2457(2) 0.0155(2) 0.69314(11) 0.0289(7) Uani 1 1 d .
O3 O 0.3979(2) -0.2298(2) 0.64750(12) 0.0335(7) Uani 1 1 d .
O4 O 0.3662(2) -0.0047(2) 0.80005(11) 0.0282(7) Uani 1 1 d .
O5 O 0.5782(2) 0.1704(2) 0.82313(11) 0.0307(7) Uani 1 1 d .
O6 O 0.3725(2) -0.1218(2) 0.85925(11) 0.0286(7) Uani 1 1 d .
O7 O 0.6218(2) 0.1785(2) 0.70539(11) 0.0277(6) Uani 1 1 d .
O8 O 0.5199(2) 0.3307(2) 0.76254(11) 0.0244(6) Uani 1 1 d .
O9 O 0.8074(2) 0.2708(2) 0.70550(13) 0.0384(7) Uani 1 1 d .
O10 O 0.2602(2) 0.2974(2) 0.69441(11) 0.0254(6) Uani 1 1 d .
O11 O 0.4008(2) 0.1656(2) 0.64634(11) 0.0272(6) Uani 1 1 d .
O12 O 0.3255(2) 0.2054(2) 0.79497(12) 0.0295(7) Uani 1 1 d .
P1 P 0.24355(10) 0.26180(9) 0.81734(4) 0.0271(3) Uani 1 1 d .
P2 P 0.35330(8) 0.20137(8) 0.59506(4) 0.0204(2) Uani 1 1 d .
Eu1 Eu 0.436976(17) 0.129197(16) 0.738431(9) 0.02072(7) Uani 1 1 d .

loop_
_atom_site_aniso_label
_atom_site_aniso_U_11
_atom_site_aniso_U_22
_atom_site_aniso_U_33
_atom_site_aniso_U_23
_atom_site_aniso_U_13
_atom_site_aniso_U_12
C1 0.037(2) 0.019(2) 0.026(2) 0.0079(19) -0.0002(19) 0.014(2)
C2 0.034(2) 0.018(2) 0.020(2) 0.0058(18) -0.0010(17) 0.0072(18)
C3 0.040(2) 0.020(2) 0.018(2) 0.0034(18) 0.0015(18) 0.010(2)
C4 0.036(2) 0.020(2) 0.024(2) 0.0017(19) 0.0028(18) 0.0105(19)
C5 0.040(3) 0.026(2) 0.031(3) 0.003(2) 0.002(2) 0.012(2)
C6 0.037(3) 0.024(3) 0.054(3) 0.003(2) 0.011(2) 0.006(2)
C7 0.033(3) 0.036(3) 0.048(3) -0.009(2) -0.002(2) 0.008(2)
C8 0.043(3) 0.050(3) 0.033(3) 0.001(2) -0.004(2) 0.021(3)
C9 0.047(3) 0.028(3) 0.025(2) 0.002(2) 0.001(2) 0.013(2)
C10 0.033(2) 0.019(2) 0.017(2) 0.0069(18) -0.0017(17) 0.0084(19)
C11 0.030(2) 0.017(2) 0.018(2) 0.0034(17) 0.0030(17) 0.0047(18)
C12 0.044(3) 0.019(2) 0.032(3) 0.009(2) 0.015(2) 0.011(2)
C13 0.047(3) 0.018(2) 0.049(3) 0.008(2) 0.022(2) -0.002(2)
C14 0.027(2) 0.036(3) 0.044(3) 0.004(2) 0.008(2) 0.003(2)
C15 0.028(2) 0.035(3) 0.047(3) 0.018(2) 0.002(2) 0.008(2)
C16 0.028(2) 0.017(2) 0.032(2) 0.0079(19) 0.0020(18) 0.0003(18)
C17 0.032(2) 0.016(2) 0.023(2) 0.0023(18) 0.0043(18) 0.0068(18)
C18 0.030(2) 0.016(2) 0.018(2) 0.0022(17) 0.0006(17) 0.0085(18)
C19 0.032(2) 0.018(2) 0.020(2) 0.0034(18) 0.0054(17) 0.0131(19)
C20 0.036(2) 0.025(2) 0.022(2) 0.0050(19) 0.0033(18) 0.0167(19)
C21 0.041(3) 0.032(3) 0.029(2) 0.010(2) 0.004(2) 0.017(2)
C22 0.053(3) 0.047(3) 0.032(3) 0.014(2) -0.002(2) 0.023(3)
C23 0.047(3) 0.108(5) 0.057(4) 0.040(4) 0.000(3) 0.034(3)
C24 0.037(3) 0.169(7) 0.075(4) 0.059(5) 0.020(3) 0.051(4)
C25 0.048(3) 0.101(5) 0.045(3) 0.037(3) 0.014(3) 0.040(3)
C26 0.026(2) 0.026(2) 0.022(2) 0.0046(19) 0.0018(17) 0.0093(18)
C27 0.031(2) 0.023(2) 0.026(2) 0.0061(19) -0.0042(18) 0.0048(19)
C28 0.050(3) 0.030(3) 0.027(3) 0.004(2) -0.009(2) 0.004(2)
C29 0.083(4) 0.045(3) 0.031(3) 0.000(3) -0.021(3) 0.003(3)
C30 0.078(4) 0.053(4) 0.064(4) 0.008(3) -0.046(3) -0.025(3)
C31 0.059(4) 0.057(4) 0.068(4) 0.027(3) -0.021(3) -0.025(3)
C32 0.042(3) 0.040(3) 0.043(3) 0.014(2) -0.011(2) -0.007(2)
C33 0.023(2) 0.039(3) 0.018(2) 0.007(2) 0.0016(17) 0.014(2)
C34 0.028(2) 0.020(2) 0.017(2) 0.0023(18) -0.0018(17) 0.0074(18)
C35 0.026(2) 0.030(3) 0.028(2) 0.009(2) 0.0009(19) 0.009(2)
C36 0.029(2) 0.031(3) 0.031(3) 0.008(2) -0.0059(19) 0.008(2)
C37 0.050(3) 0.038(3) 0.032(3) 0.010(2) -0.006(2) 0.001(2)
C38 0.071(4) 0.038(3) 0.036(3) 0.002(3) -0.012(3) 0.001(3)
C39 0.060(4) 0.031(3) 0.058(4) 0.012(3) -0.030(3) -0.006(3)
C40 0.030(3) 0.041(3) 0.068(4) 0.024(3) -0.007(3) -0.002(2)
C41 0.028(2) 0.040(3) 0.048(3) 0.013(3) -0.002(2) 0.009(2)
C42 0.031(2) 0.021(2) 0.013(2) 0.0033(17) 0.0011(16) 0.009(2)
C43 0.020(2) 0.021(2) 0.020(2) 0.0015(18) 0.0008(17) 0.0019(17)
C44 0.049(3) 0.032(3) 0.032(3) 0.008(2) 0.015(2) 0.012(2)
C45 0.063(3) 0.022(3) 0.052(3) 0.015(2) 0.023(3) 0.009(2)
C46 0.056(3) 0.015(2) 0.046(3) -0.001(2) 0.016(2) 0.010(2)
C47 0.046(3) 0.025(3) 0.033(3) 0.000(2) 0.015(2) 0.011(2)
C48 0.034(2) 0.015(2) 0.028(2) 0.0043(19) 0.0064(19) 0.0048(18)
C49 0.092(4) 0.031(3) 0.023(3) 0.012(2) 0.007(3) 0.022(3)
C50 0.120(5) 0.025(3) 0.043(3) 0.005(3) -0.027(3) 0.004(3)
C51 0.180(9) 0.044(4) 0.066(5) 0.004(4) -0.038(5) 0.018(5)
C52 0.255(14) 0.063(5) 0.038(5) -0.002(4) -0.024(6) 0.047(7)
C53 0.248(11) 0.099(6) 0.030(4) 0.018(4) 0.051(5) 0.077(7)
C54 0.149(6) 0.052(4) 0.032(3) 0.016(3) 0.031(4) 0.043(4)
C55 0.045(3) 0.028(2) 0.027(2) 0.014(2) 0.017(2) 0.015(2)
C56 0.053(3) 0.034(3) 0.024(2) 0.012(2) 0.014(2) 0.019(2)
C57 0.056(3) 0.032(3) 0.037(3) 0.013(2) 0.016(2) 0.012(2)
C58 0.050(3) 0.039(3) 0.058(3) 0.022(3) 0.028(3) 0.008(2)
C59 0.041(3) 0.054(3) 0.083(4) 0.034(3) 0.027(3) 0.019(3)
C60 0.050(3) 0.028(3) 0.063(3) 0.021(3) 0.026(3) 0.016(2)
C61 0.030(2) 0.019(2) 0.021(2) 0.0032(18) 0.0055(17) 0.0083(18)
C62 0.046(3) 0.028(3) 0.020(2) 0.004(2) 0.0063(19) 0.014(2)
C63 0.051(3) 0.020(2) 0.032(3) -0.002(2) 0.001(2) 0.015(2)
C64 0.039(3) 0.022(2) 0.033(3) 0.006(2) -0.001(2) 0.008(2)
C65 0.038(2) 0.025(2) 0.023(2) 0.011(2) 0.0007(19) 0.008(2)
C66 0.028(2) 0.020(2) 0.020(2) 0.0022(18) 0.0025(17) 0.0102(18)
C67 0.018(2) 0.014(2) 0.026(2) 0.0103(18) 0.0026(17) 0.0002(16)
C68 0.032(2) 0.017(2) 0.032(2) 0.0077(19) 0.0129(19) 0.0077(18)
C69 0.022(2) 0.018(2) 0.043(3) 0.011(2) 0.005(2) 0.0030(18)
C70 0.026(2) 0.018(2) 0.032(3) 0.008(2) -0.0060(18) 0.0045(18)
C71 0.027(2) 0.017(2) 0.020(2) 0.0050(18) 0.0024(17) 0.0066(17)
C72 0.022(2) 0.016(2) 0.018(2) 0.0093(17) 0.0034(16) 0.0056(16)
C73 0.021(2) 0.026(2) 0.017(2) 0.0023(18) 0.0041(16) 0.0051(18)
C74 0.032(2) 0.031(3) 0.031(2) 0.010(2) 0.0072(19) 0.010(2)
C75 0.045(3) 0.029(3) 0.044(3) 0.014(2) 0.013(2) 0.009(2)
C76 0.048(3) 0.033(3) 0.041(3) 0.007(2) 0.008(2) -0.010(2)
C77 0.029(3) 0.046(3) 0.038(3) 0.004(2) 0.004(2) -0.007(2)
C78 0.028(2) 0.041(3) 0.028(2) 0.006(2) 0.0017(19) 0.010(2)
C79 0.018(2) 0.032(2) 0.020(2) -0.0002(19) -0.0011(16) 0.0111(18)
C80 0.033(2) 0.053(3) 0.022(2) 0.009(2) 0.0072(19) 0.021(2)
C81 0.040(3) 0.083(4) 0.020(3) 0.003(3) 0.004(2) 0.030(3)
C82 0.033(3) 0.075(4) 0.037(3) -0.025(3) -0.008(2) 0.027(3)
C83 0.045(3) 0.040(3) 0.045(3) -0.013(3) -0.002(2) 0.019(2)
C84 0.036(3) 0.033(3) 0.032(3) 0.000(2) 0.005(2) 0.013(2)
N1 0.035(2) 0.0194(19) 0.038(2) -0.0016(17) 0.0002(17) 0.0073(17)
N2 0.040(2) 0.0216(19) 0.0243(19) 0.0081(16) 0.0002(15) 0.0136(17)
N3 0.029(2) 0.034(2) 0.049(2) 0.000(2) 0.0014(18) 0.0068(18)
O1 0.0320(16) 0.0199(16) 0.0390(18) 0.0021(14) -0.0031(13) 0.0082(14)
O2 0.0325(16) 0.0193(16) 0.0308(16) 0.0006(13) -0.0069(13) 0.0096(13)
O3 0.0338(17) 0.0228(16) 0.0420(18) -0.0009(14) -0.0006(14) 0.0135(14)
O4 0.0301(15) 0.0236(16) 0.0256(16) 0.0066(13) -0.0075(12) 0.0044(13)
O5 0.0355(16) 0.0235(16) 0.0256(16) 0.0110(13) -0.0076(12) -0.0004(13)
O6 0.0337(16) 0.0153(15) 0.0305(16) 0.0084(13) -0.0067(12) 0.0007(12)
O7 0.0296(16) 0.0268(17) 0.0242(16) -0.0021(13) -0.0025(12) 0.0127(14)
O8 0.0265(15) 0.0184(15) 0.0276(16) 0.0059(13) 0.0064(12) 0.0054(13)
O9 0.0307(17) 0.0360(19) 0.047(2) -0.0001(16) 0.0033(14) 0.0152(15)
O10 0.0347(16) 0.0264(16) 0.0168(14) 0.0009(13) 0.0005(12) 0.0158(13)
O11 0.0309(15) 0.0306(16) 0.0212(15) 0.0051(13) -0.0026(12) 0.0142(13)
O12 0.0373(16) 0.0214(15) 0.0335(17) 0.0103(13) 0.0093(13) 0.0114(13)
P1 0.0453(7) 0.0205(6) 0.0196(6) 0.0068(5) 0.0096(5) 0.0142(5)
P2 0.0219(5) 0.0231(6) 0.0162(5) 0.0037(5) 0.0012(4) 0.0086(5)
Eu1 0.02630(11) 0.01435(11) 0.01876(11) 0.00198(8) -0.00393(8) 0.00609(8)

loop_
_atom_type_symbol
_atom_type_description
_atom_type_scat_dispersion_real
_atom_type_scat_dispersion_imag
_atom_type_scat_source
C C 0.0033 0.0016 'International Tables Vol C Tables 4.2.6.8 and 6.1.1.4'
H H 0.0000 0.0000 'International Tables Vol C Tables 4.2.6.8 and 6.1.1.4'
N N 0.0061 0.0033 'International Tables Vol C Tables 4.2.6.8 and 6.1.1.4'
O O 0.0106 0.0060 'International Tables Vol C Tables 4.2.6.8 and 6.1.1.4'
P P 0.1023 0.0942 'International Tables Vol C Tables 4.2.6.8 and 6.1.1.4'
Eu Eu -0.1578 3.6682 'International Tables Vol C Tables 4.2.6.8 and 6.1.1.4'

loop_
_geom_angle_atom_site_label_1
_geom_angle_atom_site_label_2
_geom_angle_atom_site_label_3
_geom_angle
_geom_angle_site_symmetry_1
_geom_angle_site_symmetry_3
O1 C1 O3 117.8(3) . .
O1 C1 C2 133.9(4) . .
O3 C1 C2 108.2(3) . .
C1 C2 C10 122.5(4) . .
C1 C2 C3 103.8(3) . .
C10 C2 C3 133.7(4) . .
N1 C3 C2 112.8(3) . .
N1 C3 C4 117.3(3) . .
C2 C3 C4 129.8(4) . .
C5 C4 C9 119.1(4) . .
C5 C4 C3 121.3(3) . .
C9 C4 C3 119.7(3) . .
C6 C5 C4 120.2(4) . .
C6 C5 H5 119.9 . .
C4 C5 H5 119.9 . .
C5 C6 C7 120.3(4) . .
C5 C6 H6 119.8 . .
C7 C6 H6 119.8 . .
C8 C7 C6 119.4(4) . .
C8 C7 H7 120.3 . .
C6 C7 H7 120.3 . .
C7 C8 C9 120.9(4) . .
C7 C8 H8 119.6 . .
C9 C8 H8 119.6 . .
C8 C9 C4 120.1(4) . .
C8 C9 H9 120.0 . .
C4 C9 H9 120.0 . .
O2 C10 C2 120.9(3) . .
O2 C10 C11 116.4(3) . .
C2 C10 C11 122.8(3) . .
C12 C11 C16 118.5(4) . .
C12 C11 C10 122.6(3) . .
C16 C11 C10 118.8(3) . .
C13 C12 C11 120.5(4) . .
C13 C12 H12 119.7 . .
C11 C12 H12 119.7 . .
C12 C13 C14 120.7(4) . .
C12 C13 H13 119.7 . .
C14 C13 H13 119.7 . .
C15 C14 C13 119.6(4) . .
C15 C14 H14 120.2 . .
C13 C14 H14 120.2 . .
C16 C15 C14 120.1(4) . .
C16 C15 H15 120.0 . .
C14 C15 H15 120.0 . .
C15 C16 C11 120.7(4) . .
C15 C16 H16 119.7 . .
C11 C16 H16 119.7 . .
O4 C17 O6 118.3(3) . .
O4 C17 C18 133.5(3) . .
O6 C17 C18 108.1(3) . .
C17 C18 C26 120.6(3) . .
C17 C18 C19 104.3(3) . .
C26 C18 C19 134.8(3) . .
N2 C19 C18 112.8(3) . .
N2 C19 C20 116.7(3) . .
C18 C19 C20 130.3(4) . .
C21 C20 C25 118.7(4) . .
C21 C20 C19 121.1(4) . .
C25 C20 C19 120.2(4) . .
C20 C21 C22 121.6(4) . .
C20 C21 H21 119.2 . .
C22 C21 H21 119.2 . .
C23 C22 C21 119.4(4) . .
C23 C22 H22 120.3 . .
C21 C22 H22 120.3 . .
C22 C23 C24 120.3(4) . .
C22 C23 H23 119.9 . .
C24 C23 H23 119.9 . .
C23 C24 C25 120.9(5) . .
C23 C24 H24 119.6 . .
C25 C24 H24 119.6 . .
C20 C25 C24 119.1(5) . .
C20 C25 H25 120.5 . .
C24 C25 H25 120.5 . .
O5 C26 C18 120.5(3) . .
O5 C26 C27 116.4(3) . .
C18 C26 C27 123.1(3) . .
C32 C27 C28 119.7(4) . .
C32 C27 C26 118.0(4) . .
C28 C27 C26 122.2(4) . .
C29 C28 C27 120.1(4) . .
C29 C28 H28 120.0 . .
C27 C28 H28 120.0 . .
C28 C29 C30 119.4(5) . .
C28 C29 H29 120.3 . .
C30 C29 H29 120.3 . .
C31 C30 C29 120.9(5) . .
C31 C30 H30 119.6 . .
C29 C30 H30 119.6 . .
C32 C31 C30 119.7(5) . .
C32 C31 H31 120.2 . .
C30 C31 H31 120.2 . .
C31 C32 C27 120.2(5) . .
C31 C32 H32 119.9 . .
C27 C32 H32 119.9 . .
O7 C33 O9 117.7(4) . .
O7 C33 C34 133.9(4) . .
O9 C33 C34 108.4(3) . .
C33 C34 C42 120.7(3) . .
C33 C34 C35 104.7(3) . .
C42 C34 C35 134.2(4) . .
N3 C35 C34 112.1(4) . .
N3 C35 C36 116.3(4) . .
C34 C35 C36 131.4(4) . .
C41 C36 C37 118.3(4) . .
C41 C36 C35 120.3(4) . .
C37 C36 C35 121.3(4) . .
C38 C37 C36 120.6(5) . .
C38 C37 H37 119.7 . .
C36 C37 H37 119.7 . .
C39 C38 C37 120.3(5) . .
C39 C38 H38 119.9 . .
C37 C38 H38 119.9 . .
C40 C39 C38 119.9(5) . .
C40 C39 H39 120.1 . .
C38 C39 H39 120.1 . .
C39 C40 C41 120.5(5) . .
C39 C40 H40 119.7 . .
C41 C40 H40 119.7 . .
C40 C41 C36 120.5(5) . .
C40 C41 H41 119.8 . .
C36 C41 H41 119.8 . .
O8 C42 C34 121.4(3) . .
O8 C42 C43 116.7(3) . .
C34 C42 C43 121.9(3) . .
C48 C43 C44 119.3(4) . .
C48 C43 C42 119.3(3) . .
C44 C43 C42 121.2(4) . .
C45 C44 C43 120.0(4) . .
C45 C44 H44 120.0 . .
C43 C44 H44 120.0 . .
C46 C45 C44 120.7(4) . .
C46 C45 H45 119.6 . .
C44 C45 H45 119.6 . .
C45 C46 C47 119.7(4) . .
C45 C46 H46 120.2 . .
C47 C46 H46 120.2 . .
C48 C47 C46 119.8(4) . .
C48 C47 H47 120.1 . .
C46 C47 H47 120.1 . .
C43 C48 C47 120.4(4) . .
C43 C48 H48 119.8 . .
C47 C48 H48 119.8 . .
C54 C49 C50 120.5(5) . .
C54 C49 P1 122.2(4) . .
C50 C49 P1 117.3(4) . .
C49 C50 C51 119.1(7) . .
C49 C50 H50 120.4 . .
C51 C50 H50 120.4 . .
C52 C51 C50 117.1(8) . .
C52 C51 H51 121.5 . .
C50 C51 H51 121.5 . .
C53 C52 C51 124.0(8) . .
C53 C52 H52 118.0 . .
C51 C52 H52 118.0 . .
C52 C53 C54 118.4(8) . .
C52 C53 H53 120.8 . .
C54 C53 H53 120.8 . .
C53 C54 C49 120.9(7) . .
C53 C54 H54 119.6 . .
C49 C54 H54 119.6 . .
C56 C55 C60 119.8(4) . .
C56 C55 P1 116.5(3) . .
C60 C55 P1 123.6(3) . .
C57 C56 C55 119.8(4) . .
C57 C56 H56 120.1 . .
C55 C56 H56 120.1 . .
C58 C57 C56 120.5(4) . .
C58 C57 H57 119.8 . .
C56 C57 H57 119.8 . .
C57 C58 C59 120.3(4) . .
C57 C58 H58 119.8 . .
C59 C58 H58 119.8 . .
C58 C59 C60 119.8(4) . .
C58 C59 H59 120.1 . .
C60 C59 H59 120.1 . .
C59 C60 C55 119.7(4) . .
C59 C60 H60 120.1 . .
C55 C60 H60 120.1 . .
C62 C61 C66 117.1(3) . .
C62 C61 P1 121.5(3) . .
C66 C61 P1 121.2(3) . .
C63 C62 C61 121.6(4) . .
C63 C62 H62 119.2 . .
C61 C62 H62 119.2 . .
C62 C63 C64 119.7(4) . .
C62 C63 H63 120.2 . .
C64 C63 H63 120.2 . .
C65 C64 C63 120.1(4) . .
C65 C64 H64 119.9 . .
C63 C64 H64 119.9 . .
C66 C65 C64 120.0(4) . .
C66 C65 H65 120.0 . .
C64 C65 H65 120.0 . .
C65 C66 O10 119.6(3) . .
C65 C66 C61 121.4(4) . .
O10 C66 C61 118.8(3) . .
O10 C67 C72 116.7(3) . .
O10 C67 C68 121.6(4) . .
C72 C67 C68 121.6(3) . .
C69 C68 C67 118.5(4) . .
C69 C68 H68 120.8 . .
C67 C68 H68 120.8 . .
C70 C69 C68 121.2(4) . .
C70 C69 H69 119.4 . .
C68 C69 H69 119.4 . .
C69 C70 C71 120.0(4) . .
C69 C70 H70 120.0 . .
C71 C70 H70 120.0 . .
C70 C71 C72 120.4(4) . .
C70 C71 H71 119.8 . .
C72 C71 H71 119.8 . .
C67 C72 C71 118.3(3) . .
C67 C72 P2 120.3(3) . .
C71 C72 P2 121.4(3) . .
C78 C73 C74 119.3(4) . .
C78 C73 P2 116.9(3) . .
C74 C73 P2 123.7(3) . .
C75 C74 C73 120.4(4) . .
C75 C74 H74 119.8 . .
C73 C74 H74 119.8 . .
C74 C75 C76 119.8(4) . .
C74 C75 H75 120.1 . .
C76 C75 H75 120.1 . .
C77 C76 C75 120.2(4) . .
C77 C76 H76 119.9 . .
C75 C76 H76 119.9 . .
C76 C77 C78 120.7(4) . .
C76 C77 H77 119.6 . .
C78 C77 H77 119.6 . .
C77 C78 C73 119.5(4) . .
C77 C78 H78 120.2 . .
C73 C78 H78 120.2 . .
C80 C79 C84 119.6(4) . .
C80 C79 P2 122.8(3) . 2_656
C84 C79 P2 117.4(3) . 2_656
C79 C80 C81 119.5(4) . .
C79 C80 H80 120.2 . .
C81 C80 H80 120.2 . .
C82 C81 C80 120.1(4) . .
C82 C81 H81 119.9 . .
C80 C81 H81 119.9 . .
C83 C82 C81 120.2(5) . .
C83 C82 H82 119.9 . .
C81 C82 H82 119.9 . .
C84 C83 C82 120.0(5) . .
C84 C83 H83 120.0 . .
C82 C83 H83 120.0 . .
C83 C84 C79 120.5(4) . .
C83 C84 H84 119.8 . .
C79 C84 H84 119.8 . .
C3 N1 O3 105.9(3) . .
C19 N2 O6 105.4(3) . .
C35 N3 O9 105.7(3) . .
C1 O1 Eu1 128.7(2) . .
C10 O2 Eu1 138.9(2) . .
C1 O3 N1 109.2(3) . .
C17 O4 Eu1 127.9(2) . .
C26 O5 Eu1 141.5(2) . .
C17 O6 N2 109.2(3) . .
C33 O7 Eu1 128.0(2) . .
C42 O8 Eu1 139.4(2) . .
C33 O9 N3 108.8(3) . .
C67 O10 C66 118.4(3) . .
P2 O11 Eu1 163.74(17) . .
P1 O12 Eu1 165.39(16) . .
O12 P1 C49 109.7(2) . .
O12 P1 C55 111.82(18) . .
C49 P1 C55 105.2(2) . .
O12 P1 C61 113.85(17) . .
C49 P1 C61 105.1(2) . .
C55 P1 C61 110.55(18) . .
O11 P2 C73 111.29(16) . .
O11 P2 C79 109.30(16) . 2_656
C73 P2 C79 107.52(18) . 2_656
O11 P2 C72 113.81(16) . .
C73 P2 C72 107.35(17) . .
C79 P2 C72 107.30(17) 2_656 .
O12 Eu1 O11 105.62(9) . .
O12 Eu1 O5 89.85(10) . .
O11 Eu1 O5 144.63(9) . .
O12 Eu1 O1 141.22(10) . .
O11 Eu1 O1 88.56(9) . .
O5 Eu1 O1 99.07(9) . .
O12 Eu1 O2 77.14(10) . .
O11 Eu1 O2 71.46(9) . .
O5 Eu1 O2 143.83(9) . .
O1 Eu1 O2 73.55(9) . .
O12 Eu1 O8 70.70(9) . .
O11 Eu1 O8 80.22(9) . .
O5 Eu1 O8 75.17(9) . .
O1 Eu1 O8 148.06(9) . .
O2 Eu1 O8 128.93(9) . .
O12 Eu1 O7 141.75(9) . .
O11 Eu1 O7 74.62(9) . .
O5 Eu1 O7 73.77(9) . .
O1 Eu1 O7 76.47(10) . .
O2 Eu1 O7 134.68(9) . .
O8 Eu1 O7 71.74(9) . .
O12 Eu1 O4 74.95(9) . .
O11 Eu1 O4 143.11(9) . .
O5 Eu1 O4 71.18(9) . .
O1 Eu1 O4 72.55(9) . .
O2 Eu1 O4 72.87(9) . .
O8 Eu1 O4 131.26(9) . .
O7 Eu1 O4 127.97(8) . .

loop_
_geom_bond_atom_site_label_1
_geom_bond_atom_site_label_2
_geom_bond_distance
_geom_bond_site_symmetry_2
C1 O1 1.248(4) .
C1 O3 1.369(5) .
C1 C2 1.415(5) .
C2 C10 1.423(5) .
C2 C3 1.441(5) .
C3 N1 1.301(5) .
C3 C4 1.482(5) .
C4 C5 1.391(5) .
C4 C9 1.391(5) .
C5 C6 1.382(6) .
C5 H5 0.9300 .
C6 C7 1.386(6) .
C6 H6 0.9300 .
C7 C8 1.375(6) .
C7 H7 0.9300 .
C8 C9 1.379(6) .
C8 H8 0.9300 .
C9 H9 0.9300 .
C10 O2 1.258(4) .
C10 C11 1.491(5) .
C11 C12 1.393(5) .
C11 C16 1.393(5) .
C12 C13 1.365(6) .
C12 H12 0.9300 .
C13 C14 1.381(6) .
C13 H13 0.9300 .
C14 C15 1.380(6) .
C14 H14 0.9300 .
C15 C16 1.376(5) .
C15 H15 0.9300 .
C16 H16 0.9300 .
C17 O4 1.242(4) .
C17 O6 1.369(4) .
C17 C18 1.412(5) .
C18 C26 1.419(5) .
C18 C19 1.429(5) .
C19 N2 1.312(5) .
C19 C20 1.486(5) .
C20 C21 1.378(5) .
C20 C25 1.378(6) .
C21 C22 1.382(5) .
C21 H21 0.9300 .
C22 C23 1.352(7) .
C22 H22 0.9300 .
C23 C24 1.367(7) .
C23 H23 0.9300 .
C24 C25 1.397(6) .
C24 H24 0.9300 .
C25 H25 0.9300 .
C26 O5 1.266(4) .
C26 C27 1.498(5) .
C27 C32 1.390(6) .
C27 C28 1.391(6) .
C28 C29 1.375(6) .
C28 H28 0.9300 .
C29 C30 1.388(8) .
C29 H29 0.9300 .
C30 C31 1.377(8) .
C30 H30 0.9300 .
C31 C32 1.371(6) .
C31 H31 0.9300 .
C32 H32 0.9300 .
C33 O7 1.253(5) .
C33 O9 1.373(5) .
C33 C34 1.402(5) .
C34 C42 1.426(5) .
C34 C35 1.439(5) .
C35 N3 1.318(5) .
C35 C36 1.476(6) .
C36 C41 1.389(6) .
C36 C37 1.392(6) .
C37 C38 1.380(6) .
C37 H37 0.9300 .
C38 C39 1.370(7) .
C38 H38 0.9300 .
C39 C40 1.369(7) .
C39 H39 0.9300 .
C40 C41 1.380(6) .
C40 H40 0.9300 .
C41 H41 0.9300 .
C42 O8 1.255(4) .
C42 C43 1.492(5) .
C43 C48 1.384(5) .
C43 C44 1.384(5) .
C44 C45 1.382(6) .
C44 H44 0.9300 .
C45 C46 1.370(6) .
C45 H45 0.9300 .
C46 C47 1.385(6) .
C46 H46 0.9300 .
C47 C48 1.384(5) .
C47 H47 0.9300 .
C48 H48 0.9300 .
C49 C54 1.390(8) .
C49 C50 1.392(7) .
C49 P1 1.792(5) .
C50 C51 1.430(9) .
C50 H50 0.9300 .
C51 C52 1.384(12) .
C51 H51 0.9300 .
C52 C53 1.364(12) .
C52 H52 0.9300 .
C53 C54 1.374(8) .
C53 H53 0.9300 .
C54 H54 0.9300 .
C55 C56 1.389(5) .
C55 C60 1.394(6) .
C55 P1 1.799(4) .
C56 C57 1.380(6) .
C56 H56 0.9300 .
C57 C58 1.376(6) .
C57 H57 0.9300 .
C58 C59 1.383(6) .
C58 H58 0.9300 .
C59 C60 1.389(6) .
C59 H59 0.9300 .
C60 H60 0.9300 .
C61 C62 1.399(5) .
C61 C66 1.402(5) .
C61 P1 1.808(4) .
C62 C63 1.377(5) .
C62 H62 0.9300 .
C63 C64 1.385(6) .
C63 H63 0.9300 .
C64 C65 1.378(6) .
C64 H64 0.9300 .
C65 C66 1.376(5) .
C65 H65 0.9300 .
C66 O10 1.392(4) .
C67 O10 1.383(4) .
C67 C72 1.386(5) .
C67 C68 1.393(5) .
C68 C69 1.384(5) .
C68 H68 0.9300 .
C69 C70 1.377(6) .
C69 H69 0.9300 .
C70 C71 1.377(5) .
C70 H70 0.9300 .
C71 C72 1.408(5) .
C71 H71 0.9300 .
C72 P2 1.807(4) .
C73 C78 1.394(5) .
C73 C74 1.395(5) .
C73 P2 1.797(4) .
C74 C75 1.378(6) .
C74 H74 0.9300 .
C75 C76 1.380(6) .
C75 H75 0.9300 .
C76 C77 1.374(6) .
C76 H76 0.9300 .
C77 C78 1.382(6) .
C77 H77 0.9300 .
C78 H78 0.9300 .
C79 C80 1.389(5) .
C79 C84 1.391(5) .
C79 P2 1.801(4) 2_656
C80 C81 1.390(6) .
C80 H80 0.9300 .
C81 C82 1.384(7) .
C81 H81 0.9300 .
C82 C83 1.379(7) .
C82 H82 0.9300 .
C83 C84 1.375(6) .
C83 H83 0.9300 .
C84 H84 0.9300 .
N1 O3 1.441(4) .
N2 O6 1.442(4) .
N3 O9 1.449(4) .
O1 Eu1 2.392(3) .
O2 Eu1 2.394(3) .
O4 Eu1 2.469(3) .
O5 Eu1 2.382(2) .
O7 Eu1 2.432(3) .
O8 Eu1 2.414(3) .
O11 P2 1.496(2) .
O11 Eu1 2.328(2) .
O12 P1 1.495(3) .
O12 Eu1 2.309(3) .
P2 C79 1.801(4) 2_656

loop_
_geom_torsion_atom_site_label_1
_geom_torsion_atom_site_label_2
_geom_torsion_atom_site_label_3
_geom_torsion_atom_site_label_4
_geom_torsion
_geom_torsion_site_symmetry_1
_geom_torsion_site_symmetry_4
O1 C1 C2 C10 -2.0(7) . .
O3 C1 C2 C10 179.6(3) . .
O1 C1 C2 C3 176.1(4) . .
O3 C1 C2 C3 -2.3(4) . .
C1 C2 C3 N1 1.7(4) . .
C10 C2 C3 N1 179.5(4) . .
C1 C2 C3 C4 -175.0(4) . .
C10 C2 C3 C4 2.9(7) . .
N1 C3 C4 C5 61.2(5) . .
C2 C3 C4 C5 -122.2(5) . .
N1 C3 C4 C9 -118.3(4) . .
C2 C3 C4 C9 58.2(6) . .
C9 C4 C5 C6 -1.0(6) . .
C3 C4 C5 C6 179.4(4) . .
C4 C5 C6 C7 1.2(7) . .
C5 C6 C7 C8 -0.9(7) . .
C6 C7 C8 C9 0.5(7) . .
C7 C8 C9 C4 -0.4(7) . .
C5 C4 C9 C8 0.6(6) . .
C3 C4 C9 C8 -179.8(4) . .
C1 C2 C10 O2 4.6(6) . .
C3 C2 C10 O2 -172.9(4) . .
C1 C2 C10 C11 -175.7(3) . .
C3 C2 C10 C11 6.9(6) . .
O2 C10 C11 C12 -136.1(4) . .
C2 C10 C11 C12 44.2(6) . .
O2 C10 C11 C16 40.6(5) . .
C2 C10 C11 C16 -139.1(4) . .
C16 C11 C12 C13 2.0(6) . .
C10 C11 C12 C13 178.7(4) . .
C11 C12 C13 C14 -0.6(7) . .
C12 C13 C14 C15 -0.2(7) . .
C13 C14 C15 C16 -0.4(7) . .
C14 C15 C16 C11 1.8(7) . .
C12 C11 C16 C15 -2.6(6) . .
C10 C11 C16 C15 -179.4(4) . .
O4 C17 C18 C26 5.8(7) . .
O6 C17 C18 C26 -171.2(3) . .
O4 C17 C18 C19 -179.7(4) . .
O6 C17 C18 C19 3.3(4) . .
C17 C18 C19 N2 -1.7(4) . .
C26 C18 C19 N2 171.6(4) . .
C17 C18 C19 C20 172.2(4) . .
C26 C18 C19 C20 -14.5(7) . .
N2 C19 C20 C21 -47.4(5) . .
C18 C19 C20 C21 138.9(4) . .
N2 C19 C20 C25 130.8(5) . .
C18 C19 C20 C25 -42.9(6) . .
C25 C20 C21 C22 0.3(7) . .
C19 C20 C21 C22 178.5(4) . .
C20 C21 C22 C23 -1.7(7) . .
C21 C22 C23 C24 1.1(9) . .
C22 C23 C24 C25 0.9(10) . .
C21 C20 C25 C24 1.7(8) . .
C19 C20 C25 C24 -176.6(5) . .
C23 C24 C25 C20 -2.3(10) . .
C17 C18 C26 O5 -20.5(6) . .
C19 C18 C26 O5 167.0(4) . .
C17 C18 C26 C27 157.7(4) . .
C19 C18 C26 C27 -14.8(7) . .
O5 C26 C27 C32 -31.3(6) . .
C18 C26 C27 C32 150.4(4) . .
O5 C26 C27 C28 145.3(4) . .
C18 C26 C27 C28 -33.0(6) . .
C32 C27 C28 C29 -1.7(7) . .
C26 C27 C28 C29 -178.3(4) . .
C27 C28 C29 C30 -1.5(8) . .
C28 C29 C30 C31 2.9(9) . .
C29 C30 C31 C32 -1.0(10) . .
C30 C31 C32 C27 -2.3(9) . .
C28 C27 C32 C31 3.6(7) . .
C26 C27 C32 C31 -179.7(5) . .
O7 C33 C34 C42 -10.5(6) . .
O9 C33 C34 C42 168.2(3) . .
O7 C33 C34 C35 175.6(4) . .
O9 C33 C34 C35 -5.7(4) . .
C33 C34 C35 N3 3.3(4) . .
C42 C34 C35 N3 -169.4(4) . .
C33 C34 C35 C36 -170.7(4) . .
C42 C34 C35 C36 16.6(7) . .
N3 C35 C36 C41 35.5(5) . .
C34 C35 C36 C41 -150.7(4) . .
N3 C35 C36 C37 -141.0(4) . .
C34 C35 C36 C37 32.8(6) . .
C41 C36 C37 C38 1.1(6) . .
C35 C36 C37 C38 177.6(4) . .
C36 C37 C38 C39 -1.0(7) . .
C37 C38 C39 C40 0.9(7) . .
C38 C39 C40 C41 -0.9(7) . .
C39 C40 C41 C36 1.0(6) . .
C37 C36 C41 C40 -1.0(6) . .
C35 C36 C41 C40 -177.6(4) . .
C33 C34 C42 O8 17.4(5) . .
C35 C34 C42 O8 -170.8(4) . .
C33 C34 C42 C43 -159.9(3) . .
C35 C34 C42 C43 11.9(6) . .
O8 C42 C43 C48 40.4(5) . .
C34 C42 C43 C48 -142.3(4) . .
O8 C42 C43 C44 -134.3(4) . .
C34 C42 C43 C44 43.0(5) . .
C48 C43 C44 C45 0.2(6) . .
C42 C43 C44 C45 174.9(4) . .
C43 C44 C45 C46 1.8(7) . .
C44 C45 C46 C47 -1.1(7) . .
C45 C46 C47 C48 -1.6(7) . .
C44 C43 C48 C47 -3.0(6) . .
C42 C43 C48 C47 -177.8(3) . .
C46 C47 C48 C43 3.7(6) . .
C54 C49 C50 C51 1.0(7) . .
P1 C49 C50 C51 179.8(4) . .
C49 C50 C51 C52 -1.7(9) . .
C50 C51 C52 C53 1.1(12) . .
C51 C52 C53 C54 0.2(13) . .
C52 C53 C54 C49 -0.9(10) . .
C50 C49 C54 C53 0.3(8) . .
P1 C49 C54 C53 -178.5(5) . .
C60 C55 C56 C57 -2.2(6) . .
P1 C55 C56 C57 174.0(3) . .
C55 C56 C57 C58 1.2(7) . .
C56 C57 C58 C59 1.1(7) . .
C57 C58 C59 C60 -2.3(8) . .
C58 C59 C60 C55 1.3(7) . .
C56 C55 C60 C59 1.0(7) . .
P1 C55 C60 C59 -175.0(4) . .
C66 C61 C62 C63 -0.1(6) . .
P1 C61 C62 C63 176.0(3) . .
C61 C62 C63 C64 -1.7(6) . .
C62 C63 C64 C65 2.0(6) . .
C63 C64 C65 C66 -0.5(6) . .
C64 C65 C66 O10 -177.0(3) . .
C64 C65 C66 C61 -1.4(6) . .
C62 C61 C66 C65 1.7(6) . .
P1 C61 C66 C65 -174.5(3) . .
C62 C61 C66 O10 177.3(3) . .
P1 C61 C66 O10 1.1(5) . .
O10 C67 C68 C69 -174.6(3) . .
C72 C67 C68 C69 1.7(5) . .
C67 C68 C69 C70 -0.9(5) . .
C68 C69 C70 C71 -0.8(5) . .
C69 C70 C71 C72 1.6(5) . .
O10 C67 C72 C71 175.6(3) . .
C68 C67 C72 C71 -0.9(5) . .
O10 C67 C72 P2 -5.1(4) . .
C68 C67 C72 P2 178.4(3) . .
C70 C71 C72 C67 -0.8(5) . .
C70 C71 C72 P2 179.9(3) . .
C78 C73 C74 C75 0.0(6) . .
P2 C73 C74 C75 -178.5(3) . .
C73 C74 C75 C76 0.6(7) . .
C74 C75 C76 C77 -1.1(7) . .
C75 C76 C77 C78 0.8(7) . .
C76 C77 C78 C73 -0.1(7) . .
C74 C73 C78 C77 -0.3(6) . .
P2 C73 C78 C77 178.4(3) . .
C84 C79 C80 C81 -0.9(6) . .
P2 C79 C80 C81 -176.3(3) 2_656 .
C79 C80 C81 C82 0.5(6) . .
C80 C81 C82 C83 -0.2(6) . .
C81 C82 C83 C84 0.3(7) . .
C82 C83 C84 C79 -0.7(6) . .
C80 C79 C84 C83 1.0(6) . .
P2 C79 C84 C83 176.7(3) 2_656 .
C2 C3 N1 O3 -0.4(4) . .
C4 C3 N1 O3 176.7(3) . .
C18 C19 N2 O6 -0.5(4) . .
C20 C19 N2 O6 -175.3(3) . .
C34 C35 N3 O9 0.3(4) . .
C36 C35 N3 O9 175.3(3) . .
O3 C1 O1 Eu1 -174.6(2) . .
C2 C1 O1 Eu1 7.1(6) . .
C2 C10 O2 Eu1 -14.5(6) . .
C11 C10 O2 Eu1 165.8(2) . .
O1 C1 O3 N1 -176.5(3) . .
C2 C1 O3 N1 2.2(4) . .
C3 N1 O3 C1 -1.1(4) . .
O6 C17 O4 Eu1 -165.2(2) . .
C18 C17 O4 Eu1 18.0(6) . .
C18 C26 O5 Eu1 11.4(6) . .
C27 C26 O5 Eu1 -166.9(3) . .
O4 C17 O6 N2 178.8(3) . .
C18 C17 O6 N2 -3.7(4) . .
C19 N2 O6 C17 2.6(4) . .
O9 C33 O7 Eu1 167.7(2) . .
C34 C33 O7 Eu1 -13.7(6) . .
C34 C42 O8 Eu1 0.4(5) . .
C43 C42 O8 Eu1 177.7(2) . .
O7 C33 O9 N3 -175.0(3) . .
C34 C33 O9 N3 6.1(4) . .
C35 N3 O9 C33 -3.9(4) . .
C72 C67 O10 C66 148.5(3) . .
C68 C67 O10 C66 -35.0(5) . .
C65 C66 O10 C67 -62.1(5) . .
C61 C66 O10 C67 122.2(4) . .
Eu1 O12 P1 C49 -159.8(6) . .
Eu1 O12 P1 C55 83.9(7) . .
Eu1 O12 P1 C61 -42.3(7) . .
C54 C49 P1 O12 -156.4(4) . .
C50 C49 P1 O12 24.8(4) . .
C54 C49 P1 C55 -36.0(4) . .
C50 C49 P1 C55 145.2(4) . .
C54 C49 P1 C61 80.8(4) . .
C50 C49 P1 C61 -98.1(4) . .
C56 C55 P1 O12 35.6(4) . .
C60 C55 P1 O12 -148.3(4) . .
C56 C55 P1 C49 -83.4(4) . .
C60 C55 P1 C49 92.7(4) . .
C56 C55 P1 C61 163.6(3) . .
C60 C55 P1 C61 -20.3(4) . .
C62 C61 P1 O12 -133.0(3) . .
C66 C61 P1 O12 43.0(4) . .
C62 C61 P1 C49 -12.9(4) . .
C66 C61 P1 C49 163.1(3) . .
C62 C61 P1 C55 100.2(4) . .
C66 C61 P1 C55 -83.9(4) . .
Eu1 O11 P2 C73 94.9(6) . .
Eu1 O11 P2 C79 -146.5(6) . 2_656
Eu1 O11 P2 C72 -26.5(7) . .
C78 C73 P2 O11 39.7(4) . .
C74 C73 P2 O11 -141.7(3) . .
C78 C73 P2 C79 -79.9(3) . 2_656
C74 C73 P2 C79 98.7(3) . 2_656
C78 C73 P2 C72 164.9(3) . .
C74 C73 P2 C72 -16.5(4) . .
C67 C72 P2 O11 49.9(3) . .
C71 C72 P2 O11 -130.8(3) . .
C67 C72 P2 C73 -73.7(3) . .
C71 C72 P2 C73 105.6(3) . .
C67 C72 P2 C79 171.0(3) . 2_656
C71 C72 P2 C79 -9.7(3) . 2_656
P1 O12 Eu1 O11 2.1(7) . .
P1 O12 Eu1 O5 149.9(7) . .
P1 O12 Eu1 O1 -105.7(7) . .
P1 O12 Eu1 O2 -64.1(7) . .
P1 O12 Eu1 O8 75.6(7) . .
P1 O12 Eu1 O7 86.9(7) . .
P1 O12 Eu1 O4 -139.6(7) . .
P2 O11 Eu1 O12 -5.3(6) . .
P2 O11 Eu1 O5 -118.2(6) . .
P2 O11 Eu1 O1 138.1(6) . .
P2 O11 Eu1 O2 65.0(6) . .
P2 O11 Eu1 O8 -72.0(6) . .
P2 O11 Eu1 O7 -145.6(6) . .
P2 O11 Eu1 O4 80.3(6) . .
C26 O5 Eu1 O12 79.2(4) . .
C26 O5 Eu1 O11 -163.3(4) . .
C26 O5 Eu1 O1 -62.9(4) . .
C26 O5 Eu1 O2 11.6(5) . .
C26 O5 Eu1 O8 149.3(4) . .
C26 O5 Eu1 O7 -135.8(4) . .
C26 O5 Eu1 O4 5.1(4) . .
C1 O1 Eu1 O12 33.6(4) . .
C1 O1 Eu1 O11 -79.9(3) . .
C1 O1 Eu1 O5 134.8(3) . .
C1 O1 Eu1 O2 -8.8(3) . .
C1 O1 Eu1 O8 -148.7(3) . .
C1 O1 Eu1 O7 -154.4(3) . .
C1 O1 Eu1 O4 68.0(3) . .
C10 O2 Eu1 O12 -140.3(4) . .
C10 O2 Eu1 O11 108.2(4) . .
C10 O2 Eu1 O5 -68.7(4) . .
C10 O2 Eu1 O1 14.1(4) . .
C10 O2 Eu1 O8 168.1(3) . .
C10 O2 Eu1 O7 64.6(4) . .
C10 O2 Eu1 O4 -62.3(4) . .
C42 O8 Eu1 O12 158.1(4) . .
C42 O8 Eu1 O11 -91.4(3) . .
C42 O8 Eu1 O5 62.9(3) . .
C42 O8 Eu1 O1 -20.4(4) . .
C42 O8 Eu1 O2 -147.8(3) . .
C42 O8 Eu1 O7 -14.5(3) . .
C42 O8 Eu1 O4 110.4(3) . .
C33 O7 Eu1 O12 7.9(3) . .
C33 O7 Eu1 O11 103.8(3) . .
C33 O7 Eu1 O5 -60.1(3) . .
C33 O7 Eu1 O1 -163.9(3) . .
C33 O7 Eu1 O2 146.4(3) . .
C33 O7 Eu1 O8 19.2(3) . .
C33 O7 Eu1 O4 -109.3(3) . .
C17 O4 Eu1 O12 -113.3(3) . .
C17 O4 Eu1 O11 150.6(3) . .
C17 O4 Eu1 O5 -18.2(3) . .
C17 O4 Eu1 O1 88.1(3) . .
C17 O4 Eu1 O2 165.8(3) . .
C17 O4 Eu1 O8 -67.0(3) . .
C17 O4 Eu1 O7 31.9(3) . .
